data_4117281
loop_
_publ_author_name
'Yan-Zhen Zheng'
'Marco Evangelisti'
'Floriana Tuna'
'Richard E. P. Winpenny'

_publ_section_title
;
 Co-Ln Mixed-Metal Phosphonate Grids and Cages as Molecular Magnetic
 Refrigerants
;
_journal_name_full 'Journal of the American Chemical Society'
_journal_page_first 1057
_journal_page_last 1065
_journal_paper_doi 10.1021/ja208367k
_journal_volume 134
_journal_year 2012
_chemical_formula_sum 'C116 H174 Co4 N2 O46 P6 Tb6'
_chemical_formula_weight 3707.63
_chemical_name_systematic
; 
 ? 
;
_space_group_IT_number 14
_symmetry_cell_setting monoclinic
_symmetry_space_group_name_Hall '-P 2yn'
_symmetry_space_group_name_H-M 'P 1 21/n 1'
_atom_sites_solution_hydrogens geom
_atom_sites_solution_primary direct
_atom_sites_solution_secondary difmap
_audit_creation_method SHELXL-97
_cell_angle_alpha 90.00
_cell_angle_beta 97.5500(10)
_cell_angle_gamma 90.00
_cell_formula_units_Z 2
_cell_length_a 13.3959(11)
_cell_length_b 29.130(3)
_cell_length_c 18.0769(15)
_cell_measurement_reflns_used 9969
_cell_measurement_temperature 100(2)
_cell_measurement_theta_max 28.26
_cell_measurement_theta_min 2.60
_cell_volume 6992.9(11)
_computing_cell_refinement 'Bruker SMART'
_computing_data_collection 'Bruker SMART'
_computing_data_reduction 'Bruker SAINT'
_computing_molecular_graphics 'Bruker SHELXTL'
_computing_publication_material 'Bruker SHELXTL'
_computing_structure_refinement 'SHELXL-97 (Sheldrick, 1997)'
_computing_structure_solution 'SHELXS-97 (Sheldrick, 1990)'
_diffrn_ambient_temperature 100(2)
_diffrn_measured_fraction_theta_full 0.996
_diffrn_measured_fraction_theta_max 0.996
_diffrn_measurement_device_type 'CCD area detector'
_diffrn_measurement_method 'phi and omega scans'
_diffrn_radiation_monochromator graphite
_diffrn_radiation_source 'fine-focus sealed tube'
_diffrn_radiation_type MoK\a
_diffrn_radiation_wavelength 0.71073
_diffrn_reflns_av_R_equivalents 0.0365
_diffrn_reflns_av_sigmaI/netI 0.0378
_diffrn_reflns_limit_h_max 17
_diffrn_reflns_limit_h_min -17
_diffrn_reflns_limit_k_max 37
_diffrn_reflns_limit_k_min -34
_diffrn_reflns_limit_l_max 20
_diffrn_reflns_limit_l_min -23
_diffrn_reflns_number 51704
_diffrn_reflns_theta_full 27.00
_diffrn_reflns_theta_max 27.00
_diffrn_reflns_theta_min 1.80
_exptl_absorpt_coefficient_mu 3.600
_exptl_absorpt_correction_T_max 0.5329
_exptl_absorpt_correction_T_min 0.2942
_exptl_absorpt_correction_type multi-scan
_exptl_absorpt_process_details SADABS
_exptl_crystal_colour purple
_exptl_crystal_density_diffrn 1.761
_exptl_crystal_description block
_exptl_crystal_F_000 3680
_exptl_crystal_size_max 0.45
_exptl_crystal_size_mid 0.40
_exptl_crystal_size_min 0.20
_refine_diff_density_max 4.376
_refine_diff_density_min -2.188
_refine_diff_density_rms 0.213
_refine_ls_extinction_method none
_refine_ls_goodness_of_fit_ref 1.197
_refine_ls_hydrogen_treatment constr
_refine_ls_matrix_type full
_refine_ls_number_parameters 1036
_refine_ls_number_reflns 15193
_refine_ls_number_restraints 1473
_refine_ls_restrained_S_all 1.167
_refine_ls_R_factor_all 0.0735
_refine_ls_R_factor_gt 0.0644
_refine_ls_shift/su_max 0.001
_refine_ls_shift/su_mean 0.000
_refine_ls_structure_factor_coef Fsqd
_refine_ls_weighting_details 'calc w=1/[\s^2^(Fo^2^)+(0.0416P)^2^+129.8853P] where P=(Fo^2^+2Fc^2^)/3'
_refine_ls_weighting_scheme calc
_refine_ls_wR_factor_gt 0.1536
_refine_ls_wR_factor_ref 0.1582
_reflns_number_gt 13276
_reflns_number_total 15193
_reflns_threshold_expression >2sigma(I)
_cod_data_source_file ja208367k_si_014.cif
_cod_data_source_block cotbm
_cod_original_cell_volume 6992.8(10)
_cod_database_code 4117281

loop_
_symmetry_equiv_pos_as_xyz
'x, y, z'
'-x+1/2, y+1/2, -z+1/2'
'-x, -y, -z'
'x-1/2, -y-1/2, z-1/2'

loop_
_atom_site_label
_atom_site_type_symbol
_atom_site_fract_x
_atom_site_fract_y
_atom_site_fract_z
_atom_site_U_iso_or_equiv
_atom_site_adp_type
_atom_site_occupancy
_atom_site_symmetry_multiplicity
_atom_site_calc_flag
_atom_site_refinement_flags
_atom_site_disorder_assembly
_atom_site_disorder_group
Tb1 Tb -0.41113(3) 0.370538(14) -0.08730(2) 0.02115(10) Uani 1 1 d . . .
Tb2 Tb -0.34228(3) 0.362755(14) 0.13915(2) 0.02145(10) Uani 1 1 d . . .
Tb3 Tb -0.35238(3) 0.491401(14) 0.22940(2) 0.02127(10) Uani 1 1 d . . .
Co1 Co -0.55475(10) 0.39395(4) -0.26976(7) 0.0251(3) Uani 1 1 d . . .
Co2 Co -0.54385(8) 0.45924(4) 0.04449(6) 0.0168(2) Uani 1 1 d . . .
P1 P -0.63221(17) 0.40726(7) -0.11546(12) 0.0194(4) Uani 1 1 d . A .
P2 P -0.31918(16) 0.45410(7) 0.04712(12) 0.0187(4) Uani 1 1 d . A .
P3 P -0.57282(17) 0.52509(7) 0.19195(12) 0.0194(4) Uani 1 1 d . A .
O1 O -0.4707(15) 0.3235(8) -0.0082(12) 0.031(3) Uani 0.497(11) 1 d PU A 1
O2 O -0.452(2) 0.2952(9) 0.1089(12) 0.028(3) Uani 0.497(11) 1 d PU A 1
O1' O -0.4975(18) 0.3176(9) -0.0253(14) 0.043(3) Uani 0.503(11) 1 d PU A 2
O2' O -0.440(2) 0.3020(9) 0.0915(14) 0.039(4) Uani 0.503(11) 1 d PU A 2
O3 O -0.3930(6) 0.3336(3) -0.1956(4) 0.0391(16) Uani 1 1 d U A .
O4 O -0.4646(5) 0.3494(2) -0.3092(4) 0.0337(15) Uani 1 1 d U A .
O5 O -0.2708(6) 0.3243(3) -0.0543(4) 0.0386(16) Uani 1 1 d U A .
O6 O -0.2465(6) 0.3221(3) 0.0682(4) 0.0390(16) Uani 1 1 d U A .
O7 O -0.1994(5) 0.3823(2) 0.2179(4) 0.0324(15) Uani 1 1 d U A .
O8 O -0.2153(5) 0.4482(2) 0.2773(4) 0.0350(15) Uani 1 1 d U A .
O9 O -0.4064(6) 0.3684(3) 0.2526(4) 0.0468(18) Uani 1 1 d U A .
O10 O -0.4350(6) 0.4383(3) 0.2904(5) 0.0486(19) Uani 1 1 d U A .
O11 O -0.3361(6) 0.6065(2) 0.3534(4) 0.0352(15) Uani 1 1 d U . .
O12 O -0.5782(5) 0.3759(2) -0.1668(3) 0.0243(13) Uani 1 1 d . A .
O13 O -0.5508(4) 0.41785(19) -0.0502(3) 0.0183(11) Uani 1 1 d . A .
O14 O -0.3129(4) 0.4476(2) 0.1312(3) 0.0218(12) Uani 1 1 d . A .
O15 O -0.4089(4) 0.4844(2) 0.0166(3) 0.0200(12) Uani 1 1 d . . .
O16 O -0.3303(4) 0.4049(2) 0.0175(3) 0.0211(12) Uani 1 1 d . A .
O17 O -0.5146(4) 0.4915(2) 0.1480(3) 0.0202(12) Uani 1 1 d . A .
O18 O -0.4919(5) 0.5417(2) 0.2556(3) 0.0242(13) Uani 1 1 d . . .
O19 O -0.6612(5) 0.4217(2) 0.0837(3) 0.0246(12) Uani 1 1 d U A .
O20 O -0.5067(5) 0.3962(2) 0.1079(3) 0.0222(12) Uani 1 1 d U A .
O21 O -0.2831(5) 0.5376(2) 0.3241(4) 0.0343(15) Uani 1 1 d U A .
O22 O -0.6229(5) 0.5643(2) 0.1472(3) 0.0250(13) Uani 1 1 d . . .
O23 O -0.6803(4) 0.4490(2) -0.1553(3) 0.0218(12) Uani 1 1 d . . .
C1 C -0.4797(7) 0.2914(3) 0.0336(5) 0.0346(17) Uani 1 1 d DU . .
C2 C -0.5192(6) 0.2442(3) 0.0109(4) 0.042(2) Uani 1 1 d DU A .
C3 C -0.5147(16) 0.2139(5) 0.0796(8) 0.059(5) Uani 0.497(11) 1 d PDU A 1
H3A H -0.5561 0.2274 0.1148 0.089 Uiso 0.497(11) 1 calc PR A 1
H3B H -0.4448 0.2115 0.1033 0.089 Uiso 0.497(11) 1 calc PR A 1
H3C H -0.5403 0.1832 0.0649 0.089 Uiso 0.497(11) 1 calc PR A 1
C4 C -0.4544(13) 0.2231(5) -0.0430(10) 0.056(4) Uani 0.497(11) 1 d PDU A 1
H4A H -0.4570 0.2425 -0.0875 0.084 Uiso 0.497(11) 1 calc PR A 1
H4B H -0.4797 0.1924 -0.0575 0.084 Uiso 0.497(11) 1 calc PR A 1
H4C H -0.3847 0.2209 -0.0189 0.084 Uiso 0.497(11) 1 calc PR A 1
C5 C -0.6269(9) 0.2470(5) -0.0263(10) 0.052(4) Uani 0.497(11) 1 d PDU A 1
H5A H -0.6302 0.2666 -0.0706 0.078 Uiso 0.497(11) 1 calc PR A 1
H5B H -0.6693 0.2600 0.0087 0.078 Uiso 0.497(11) 1 calc PRD A 1
H5C H -0.6511 0.2161 -0.0411 0.078 Uiso 0.497(11) 1 calc PR A 1
C3' C -0.6116(11) 0.2344(5) 0.0484(10) 0.047(4) Uani 0.503(11) 1 d PDU A 2
H3'A H -0.6698 0.2503 0.0215 0.071 Uiso 0.503(11) 1 calc PR A 2
H3'B H -0.6003 0.2452 0.1001 0.071 Uiso 0.503(11) 1 calc PR A 2
H3'C H -0.6244 0.2012 0.0477 0.071 Uiso 0.503(11) 1 calc PR A 2
C4' C -0.4391(12) 0.2087(4) 0.0341(10) 0.047(4) Uani 0.503(11) 1 d PDU A 2
H4'A H -0.3906 0.2083 -0.0021 0.071 Uiso 0.503(11) 1 calc PR A 2
H4'B H -0.4704 0.1784 0.0358 0.071 Uiso 0.503(11) 1 calc PR A 2
H4'C H -0.4041 0.2165 0.0836 0.071 Uiso 0.503(11) 1 calc PR A 2
C5' C -0.5477(14) 0.2428(6) -0.0731(6) 0.053(4) Uani 0.503(11) 1 d PDU A 2
H5'A H -0.5368 0.2731 -0.0941 0.079 Uiso 0.503(11) 1 calc PR A 2
H5'B H -0.6188 0.2343 -0.0849 0.079 Uiso 0.503(11) 1 calc PR A 2
H5'C H -0.5058 0.2201 -0.0946 0.079 Uiso 0.503(11) 1 calc PR A 2
C6 C -0.4002(8) 0.3291(3) -0.2642(5) 0.0305(17) Uani 1 1 d U . .
C7 C -0.3278(9) 0.2952(4) -0.2940(6) 0.042(2) Uani 1 1 d U A .
C8 C -0.3534(13) 0.2478(5) -0.2674(8) 0.070(4) Uani 1 1 d U . .
H8A H -0.3085 0.2251 -0.2856 0.105 Uiso 1 1 calc R A .
H8B H -0.4234 0.2404 -0.2866 0.105 Uiso 1 1 calc R . .
H8C H -0.3449 0.2473 -0.2127 0.105 Uiso 1 1 calc R . .
C9 C -0.3414(10) 0.2962(5) -0.3787(6) 0.052(3) Uani 1 1 d U . .
H9A H -0.2948 0.2743 -0.3971 0.078 Uiso 1 1 calc R A .
H9B H -0.3273 0.3271 -0.3958 0.078 Uiso 1 1 calc R . .
H9C H -0.4108 0.2877 -0.3978 0.078 Uiso 1 1 calc R . .
C10 C -0.2222(10) 0.3096(6) -0.2644(8) 0.067(4) Uani 1 1 d U . .
H10A H -0.1742 0.2884 -0.2828 0.101 Uiso 1 1 calc R A .
H10B H -0.2136 0.3089 -0.2098 0.101 Uiso 1 1 calc R . .
H10C H -0.2101 0.3407 -0.2816 0.101 Uiso 1 1 calc R . .
C11 C -0.2200(7) 0.3135(3) 0.0059(5) 0.0375(19) Uani 1 1 d DU . .
C12 C -0.1243(7) 0.2846(3) 0.0108(4) 0.046(2) Uani 1 1 d DU A .
C13 C -0.1481(12) 0.2363(4) 0.0360(16) 0.049(5) Uani 0.497(11) 1 d PDU A 1
H13A H -0.1948 0.2214 -0.0029 0.074 Uiso 0.497(11) 1 calc PR A 1
H13B H -0.1791 0.2382 0.0821 0.074 Uiso 0.497(11) 1 calc PR A 1
H13C H -0.0858 0.2184 0.0451 0.074 Uiso 0.497(11) 1 calc PR A 1
C14 C -0.0878(19) 0.2829(10) -0.0653(10) 0.058(5) Uani 0.497(11) 1 d PDU A 1
H14A H -0.1426 0.2723 -0.1027 0.087 Uiso 0.497(11) 1 calc PR A 1
H14B H -0.0309 0.2616 -0.0636 0.087 Uiso 0.497(11) 1 calc PR A 1
H14C H -0.0663 0.3136 -0.0787 0.087 Uiso 0.497(11) 1 calc PR A 1
C15 C -0.0433(11) 0.3064(7) 0.0668(14) 0.054(5) Uani 0.497(11) 1 d PDU A 1
H15A H -0.0049 0.3286 0.0413 0.080 Uiso 0.497(11) 1 calc PR A 1
H15B H 0.0021 0.2824 0.0897 0.080 Uiso 0.497(11) 1 calc PR A 1
H15C H -0.0750 0.3221 0.1057 0.080 Uiso 0.497(11) 1 calc PR A 1
C13' C -0.0520(11) 0.3002(7) 0.0784(11) 0.047(6) Uiso 0.503(11) 1 d PDU A 2
H13D H -0.0290 0.3315 0.0701 0.071 Uiso 0.503(11) 1 calc PR A 2
H13E H 0.0061 0.2794 0.0856 0.071 Uiso 0.503(11) 1 calc PR A 2
H13F H -0.0866 0.2996 0.1229 0.071 Uiso 0.503(11) 1 calc PR A 2
C14' C -0.1522(12) 0.2344(3) 0.0194(15) 0.046(5) Uani 0.503(11) 1 d PDU A 2
H14D H -0.1982 0.2246 -0.0244 0.069 Uiso 0.503(11) 1 calc PR A 2
H14E H -0.1854 0.2307 0.0643 0.069 Uiso 0.503(11) 1 calc PR A 2
H14F H -0.0911 0.2155 0.0240 0.069 Uiso 0.503(11) 1 calc PR A 2
C15' C -0.0758(14) 0.2911(8) -0.0600(9) 0.052(5) Uani 0.503(11) 1 d PDU A 2
H15D H -0.1226 0.2810 -0.1032 0.078 Uiso 0.503(11) 1 calc PR A 2
H15E H -0.0138 0.2729 -0.0568 0.078 Uiso 0.503(11) 1 calc PR A 2
H15F H -0.0597 0.3237 -0.0657 0.078 Uiso 0.503(11) 1 calc PR A 2
C16 C -0.1677(7) 0.4131(3) 0.2641(5) 0.0298(17) Uani 1 1 d U . .
C17 C -0.0666(7) 0.4048(3) 0.3129(5) 0.0342(19) Uani 1 1 d DU A .
C18 C -0.0010(8) 0.4480(4) 0.3144(7) 0.047(3) Uani 1 1 d DU . .
H18A H -0.0344 0.4733 0.3372 0.070 Uiso 1 1 calc R A .
H18B H 0.0086 0.4563 0.2633 0.070 Uiso 1 1 calc R . .
H18C H 0.0645 0.4420 0.3437 0.070 Uiso 1 1 calc R . .
C19 C -0.085(4) 0.3979(15) 0.3942(10) 0.037(5) Uani 0.497(11) 1 d PDU A 1
H19A H -0.1261 0.4231 0.4093 0.055 Uiso 0.497(11) 1 calc PR A 1
H19B H -0.0201 0.3974 0.4266 0.055 Uiso 0.497(11) 1 calc PR A 1
H19C H -0.1199 0.3687 0.3988 0.055 Uiso 0.497(11) 1 calc PR A 1
C20 C -0.016(3) 0.3613(9) 0.288(2) 0.038(5) Uani 0.497(11) 1 d PDU A 1
H20A H -0.0403 0.3345 0.3132 0.057 Uiso 0.497(11) 1 calc PR A 1
H20B H 0.0573 0.3639 0.3011 0.057 Uiso 0.497(11) 1 calc PR A 1
H20C H -0.0322 0.3576 0.2339 0.057 Uiso 0.497(11) 1 calc PR A 1
C19' C -0.096(4) 0.3888(14) 0.3881(11) 0.040(6) Uani 0.503(11) 1 d PDU A 2
H19D H -0.1360 0.4126 0.4085 0.060 Uiso 0.503(11) 1 calc PR A 2
H19E H -0.0346 0.3831 0.4230 0.060 Uiso 0.503(11) 1 calc PR A 2
H19F H -0.1352 0.3604 0.3808 0.060 Uiso 0.503(11) 1 calc PR A 2
C20' C -0.004(3) 0.3695(10) 0.276(3) 0.044(6) Uani 0.503(11) 1 d PDU A 2
H20D H 0.0019 0.3791 0.2249 0.066 Uiso 0.503(11) 1 calc PR A 2
H20E H -0.0366 0.3394 0.2756 0.066 Uiso 0.503(11) 1 calc PR A 2
H20F H 0.0636 0.3675 0.3046 0.066 Uiso 0.503(11) 1 calc PR A 2
C21 C -0.4332(7) 0.3960(3) 0.2992(5) 0.0376(18) Uani 1 1 d DU . .
C22 C -0.4577(6) 0.3758(3) 0.3725(5) 0.045(2) Uani 1 1 d DU A .
C23 C -0.5029(17) 0.4129(5) 0.4175(9) 0.060(5) Uani 0.497(11) 1 d PDU A 1
H23A H -0.4540 0.4378 0.4286 0.091 Uiso 0.497(11) 1 calc PR A 1
H23B H -0.5194 0.3997 0.4643 0.091 Uiso 0.497(11) 1 calc PR A 1
H23C H -0.5642 0.4250 0.3885 0.091 Uiso 0.497(11) 1 calc PR A 1
C24 C -0.3615(10) 0.3569(7) 0.4162(8) 0.046(5) Uani 0.497(11) 1 d PDU A 1
H24A H -0.3131 0.3819 0.4279 0.069 Uiso 0.497(11) 1 calc PR A 1
H24B H -0.3325 0.3336 0.3862 0.069 Uiso 0.497(11) 1 calc PR A 1
H24C H -0.3771 0.3429 0.4627 0.069 Uiso 0.497(11) 1 calc PR A 1
C25 C -0.5343(14) 0.3368(6) 0.3550(8) 0.060(6) Uani 0.497(11) 1 d PDU A 1
H25A H -0.5108 0.3159 0.3185 0.090 Uiso 0.497(11) 1 calc PRD A 1
H25B H -0.5996 0.3498 0.3345 0.090 Uiso 0.497(11) 1 calc PR A 1
H25C H -0.5414 0.3200 0.4009 0.090 Uiso 0.497(11) 1 calc PR A 1
C23' C -0.4686(17) 0.4147(5) 0.4277(8) 0.062(5) Uani 0.503(11) 1 d PDU A 2
H23D H -0.4107 0.4354 0.4294 0.093 Uiso 0.503(11) 1 calc PR A 2
H23E H -0.4715 0.4017 0.4774 0.093 Uiso 0.503(11) 1 calc PR A 2
H23F H -0.5307 0.4318 0.4116 0.093 Uiso 0.503(11) 1 calc PR A 2
C24' C -0.3718(12) 0.3440(7) 0.4042(9) 0.051(5) Uani 0.503(11) 1 d PDU A 2
H24D H -0.3115 0.3623 0.4204 0.077 Uiso 0.503(11) 1 calc PR A 2
H24E H -0.3574 0.3223 0.3655 0.077 Uiso 0.503(11) 1 calc PR A 2
H24F H -0.3914 0.3270 0.4468 0.077 Uiso 0.503(11) 1 calc PR A 2
C25' C -0.5559(11) 0.3487(7) 0.3588(8) 0.057(5) Uani 0.503(11) 1 d PDU A 2
H25D H -0.6127 0.3692 0.3635 0.086 Uiso 0.503(11) 1 calc PR A 2
H25E H -0.5547 0.3240 0.3957 0.086 Uiso 0.503(11) 1 calc PR A 2
H25F H -0.5633 0.3355 0.3085 0.086 Uiso 0.503(11) 1 calc PRD A 2
C26 C -0.2837(7) 0.5719(3) 0.3673(5) 0.0330(18) Uani 1 1 d DU . .
C27 C -0.2150(6) 0.5681(3) 0.4421(5) 0.041(2) Uani 1 1 d DU A .
C28 C -0.2395(13) 0.6055(5) 0.4949(7) 0.036(4) Uani 0.497(11) 1 d PDU A 1
H28A H -0.1953 0.6026 0.5423 0.054 Uiso 0.497(11) 1 calc PR A 1
H28B H -0.3099 0.6026 0.5037 0.054 Uiso 0.497(11) 1 calc PR A 1
H28C H -0.2293 0.6356 0.4727 0.054 Uiso 0.497(11) 1 calc PR A 1
C29 C -0.2278(16) 0.5214(5) 0.4763(9) 0.059(5) Uani 0.497(11) 1 d PDU A 1
H29A H -0.1840 0.5192 0.5241 0.088 Uiso 0.497(11) 1 calc PR A 1
H29B H -0.2096 0.4975 0.4425 0.088 Uiso 0.497(11) 1 calc PR A 1
H29C H -0.2981 0.5174 0.4846 0.088 Uiso 0.497(11) 1 calc PR A 1
C30 C -0.1061(7) 0.5737(7) 0.4273(9) 0.052(4) Uani 0.497(11) 1 d PDU A 1
H30A H -0.0610 0.5713 0.4745 0.078 Uiso 0.497(11) 1 calc PR A 1
H30B H -0.0977 0.6038 0.4048 0.078 Uiso 0.497(11) 1 calc PR A 1
H30C H -0.0896 0.5495 0.3932 0.078 Uiso 0.497(11) 1 calc PR A 1
C28' C -0.2124(14) 0.6137(5) 0.4828(8) 0.045(5) Uiso 0.503(11) 1 d PDU A 2
H28D H -0.1687 0.6111 0.5306 0.067 Uiso 0.503(11) 1 calc PR A 2
H28E H -0.2806 0.6219 0.4919 0.067 Uiso 0.503(11) 1 calc PR A 2
H28F H -0.1861 0.6375 0.4522 0.067 Uiso 0.503(11) 1 calc PR A 2
C29' C -0.2579(15) 0.5315(6) 0.4894(8) 0.060(5) Uani 0.503(11) 1 d PDU A 2
H29D H -0.2149 0.5287 0.5374 0.090 Uiso 0.503(11) 1 calc PR A 2
H29E H -0.2603 0.5020 0.4633 0.090 Uiso 0.503(11) 1 calc PR A 2
H29F H -0.3261 0.5403 0.4980 0.090 Uiso 0.503(11) 1 calc PR A 2
C30' C -0.1098(8) 0.5544(8) 0.4290(9) 0.060(5) Uani 0.503(11) 1 d PDU A 2
H30D H -0.0667 0.5521 0.4771 0.089 Uiso 0.503(11) 1 calc PR A 2
H30E H -0.0825 0.5777 0.3981 0.089 Uiso 0.503(11) 1 calc PR A 2
H30F H -0.1121 0.5247 0.4035 0.089 Uiso 0.503(11) 1 calc PR A 2
C31 C -0.2107(7) 0.4824(4) 0.0205(6) 0.0313(18) Uani 1 1 d U . .
H31A H -0.2262 0.4908 -0.0328 0.038 Uiso 1 1 calc R A 1
H31B H -0.2013 0.5113 0.0492 0.038 Uiso 1 1 calc R A 1
C32 C -0.0405(19) 0.4644(9) 0.0927(14) 0.036(3) Uani 0.497(11) 1 d PGU A 1
H32A H -0.0559 0.4842 0.1314 0.043 Uiso 0.497(11) 1 calc PR A 1
C33 C -0.1109(14) 0.4573(8) 0.0301(16) 0.032(2) Uani 0.497(11) 1 d PGU A 1
C34 C -0.0883(14) 0.4283(8) -0.0265(13) 0.036(3) Uani 0.497(11) 1 d PGU A 1
H34A H -0.1364 0.4234 -0.0693 0.043 Uiso 0.497(11) 1 calc PR A 1
C35 C 0.0047(16) 0.4065(7) -0.0205(13) 0.039(3) Uani 0.497(11) 1 d PGU A 1
H35A H 0.0201 0.3866 -0.0592 0.047 Uiso 0.497(11) 1 calc PR A 1
C36 C 0.0751(13) 0.4136(8) 0.0421(13) 0.039(3) Uani 0.497(11) 1 d PGU A 1
H36A H 0.1387 0.3987 0.0461 0.047 Uiso 0.497(11) 1 calc PR A 1
C37 C 0.0525(17) 0.4426(9) 0.0987(11) 0.039(3) Uani 0.497(11) 1 d PGU A 1
H37A H 0.1007 0.4475 0.1414 0.046 Uiso 0.497(11) 1 calc PR A 1
C32' C -0.0529(18) 0.4596(9) 0.1019(13) 0.035(3) Uani 0.503(11) 1 d PGU A 2
H32B H -0.0788 0.4738 0.1427 0.042 Uiso 0.503(11) 1 calc PR A 2
C33' C -0.1109(13) 0.4580(9) 0.0322(16) 0.032(2) Uani 0.503(11) 1 d PGU A 2
C34' C -0.0730(14) 0.4372(8) -0.0274(12) 0.035(3) Uani 0.503(11) 1 d PGU A 2
H34B H -0.1126 0.4361 -0.0750 0.042 Uiso 0.503(11) 1 calc PR A 2
C35' C 0.0228(15) 0.4180(7) -0.0175(12) 0.036(3) Uani 0.503(11) 1 d PGU A 2
H35B H 0.0487 0.4038 -0.0583 0.043 Uiso 0.503(11) 1 calc PR A 2
C36' C 0.0808(13) 0.4196(8) 0.0521(13) 0.038(3) Uani 0.503(11) 1 d PGU A 2
H36B H 0.1463 0.4065 0.0589 0.046 Uiso 0.503(11) 1 calc PR A 2
C37' C 0.0429(17) 0.4404(9) 0.1118(10) 0.037(3) Uani 0.503(11) 1 d PGU A 2
H37B H 0.0825 0.4415 0.1594 0.045 Uiso 0.503(11) 1 calc PR A 2
C38 C -0.6655(7) 0.4937(3) 0.2341(6) 0.0303(18) Uani 1 1 d U . .
H38A H -0.7141 0.4800 0.1942 0.036 Uiso 1 1 calc R A 1
H38B H -0.6319 0.4683 0.2639 0.036 Uiso 1 1 calc R A 1
C39 C -0.6749(14) 0.5391(11) 0.3510(16) 0.040(3) Uani 0.497(11) 1 d PGU A 1
H39A H -0.6056 0.5329 0.3661 0.048 Uiso 0.497(11) 1 calc PR A 1
C40 C -0.7223(19) 0.5223(10) 0.2834(14) 0.036(3) Uani 0.497(11) 1 d PGU A 1
C41 C -0.824(2) 0.5314(9) 0.2614(10) 0.041(3) Uani 0.497(11) 1 d PGU A 1
H41A H -0.8560 0.5199 0.2152 0.049 Uiso 0.497(11) 1 calc PR A 1
C42 C -0.8777(15) 0.5573(8) 0.3070(11) 0.045(3) Uani 0.497(11) 1 d PGU A 1
H42A H -0.9470 0.5636 0.2919 0.054 Uiso 0.497(11) 1 calc PR A 1
C43 C -0.8304(15) 0.5742(8) 0.3746(10) 0.047(3) Uani 0.497(11) 1 d PGU A 1
H43A H -0.8674 0.5919 0.4057 0.056 Uiso 0.497(11) 1 calc PR A 1
C44 C -0.7290(15) 0.5651(10) 0.3966(12) 0.045(3) Uani 0.497(11) 1 d PGU A 1
H44A H -0.6967 0.5766 0.4428 0.054 Uiso 0.497(11) 1 calc PR A 1
C39' C -0.6986(14) 0.5397(11) 0.3481(15) 0.039(3) Uani 0.503(11) 1 d PGU A 2
H39B H -0.6334 0.5309 0.3710 0.047 Uiso 0.503(11) 1 calc PR A 2
C40' C -0.7338(19) 0.5246(10) 0.2765(14) 0.036(3) Uani 0.503(11) 1 d PGU A 2
C41' C -0.829(2) 0.5374(8) 0.2431(10) 0.041(3) Uani 0.503(11) 1 d PGU A 2
H41B H -0.8532 0.5271 0.1941 0.049 Uiso 0.503(11) 1 calc PR A 2
C42' C -0.8893(15) 0.5652(8) 0.2814(10) 0.045(3) Uani 0.503(11) 1 d PGU A 2
H42B H -0.9545 0.5740 0.2585 0.054 Uiso 0.503(11) 1 calc PR A 2
C43' C -0.8541(14) 0.5803(8) 0.3530(10) 0.047(3) Uani 0.503(11) 1 d PGU A 2
H43B H -0.8952 0.5993 0.3792 0.056 Uiso 0.503(11) 1 calc PR A 2
C44' C -0.7587(15) 0.5675(9) 0.3864(12) 0.044(3) Uani 0.503(11) 1 d PGU A 2
H44B H -0.7347 0.5778 0.4354 0.053 Uiso 0.503(11) 1 calc PR A 2
C45 C -0.7290(7) 0.3750(3) -0.0792(6) 0.0301(18) Uani 1 1 d U . .
H45A H -0.6972 0.3503 -0.0466 0.036 Uiso 1 1 calc R A 1
H45B H -0.7651 0.3955 -0.0480 0.036 Uiso 1 1 calc R A 1
C46 C -0.9082(14) 0.2858(6) -0.1813(11) 0.048(3) Uani 0.497(11) 1 d PGU A 1
H46A H -0.9309 0.2558 -0.1713 0.057 Uiso 0.497(11) 1 calc PR A 1
C47 C -0.8422(13) 0.3086(7) -0.1279(10) 0.040(3) Uani 0.497(11) 1 d PGU A 1
H47A H -0.8199 0.2943 -0.0815 0.047 Uiso 0.497(11) 1 calc PR A 1
C48 C -0.8088(13) 0.3525(7) -0.1424(10) 0.035(3) Uani 0.497(11) 1 d PGU A 1
C49 C -0.8415(14) 0.3735(6) -0.2104(11) 0.040(3) Uani 0.497(11) 1 d PGU A 1
H49A H -0.8187 0.4035 -0.2203 0.048 Uiso 0.497(11) 1 calc PR A 1
C50 C -0.9075(14) 0.3506(6) -0.2638(9) 0.044(3) Uani 0.497(11) 1 d PGU A 1
H50A H -0.9298 0.3650 -0.3102 0.053 Uiso 0.497(11) 1 calc PR A 1
C51 C -0.9408(13) 0.3067(6) -0.2492(10) 0.046(3) Uani 0.497(11) 1 d PGU A 1
H51A H -0.9859 0.2911 -0.2857 0.055 Uiso 0.497(11) 1 calc PR A 1
C46' C -0.8788(13) 0.2756(5) -0.1637(11) 0.044(3) Uani 0.503(11) 1 d PGU A 2
H46B H -0.8868 0.2438 -0.1547 0.053 Uiso 0.503(11) 1 calc PR A 2
C47' C -0.8112(12) 0.3014(7) -0.1156(10) 0.039(3) Uani 0.503(11) 1 d PGU A 2
H47B H -0.7730 0.2871 -0.0738 0.046 Uiso 0.503(11) 1 calc PR A 2
C48' C -0.7995(12) 0.3480(7) -0.1287(10) 0.035(3) Uani 0.503(11) 1 d PGU A 2
C49' C -0.8554(14) 0.3688(5) -0.1899(11) 0.040(3) Uani 0.503(11) 1 d PGU A 2
H49B H -0.8473 0.4006 -0.1988 0.049 Uiso 0.503(11) 1 calc PR A 2
C50' C -0.9230(13) 0.3430(6) -0.2379(10) 0.043(3) Uani 0.503(11) 1 d PGU A 2
H50B H -0.9612 0.3572 -0.2797 0.052 Uiso 0.503(11) 1 calc PR A 2
C51' C -0.9347(12) 0.2964(6) -0.2248(10) 0.046(3) Uani 0.503(11) 1 d PGU A 2
H51B H -0.9809 0.2788 -0.2576 0.055 Uiso 0.503(11) 1 calc PR A 2
C52 C -0.6000(7) 0.3923(3) 0.1126(5) 0.0302(17) Uani 1 1 d DU A .
C53 C -0.6387(8) 0.3514(4) 0.1515(6) 0.064(3) Uani 1 1 d DU . .
N1 N -0.2740(7) 0.2905(3) 0.2113(5) 0.0346(19) Uani 1 1 d . A .
C54 C -0.2272(9) 0.2588(4) 0.2245(6) 0.038(2) Uani 1 1 d U . .
C55 C -0.1664(11) 0.2175(4) 0.2411(9) 0.061(3) Uani 1 1 d U A .
H55A H -0.1505 0.2139 0.2952 0.091 Uiso 1 1 calc R . .
H55B H -0.1037 0.2202 0.2188 0.091 Uiso 1 1 calc R . .
H55C H -0.2041 0.1906 0.2202 0.091 Uiso 1 1 calc R . .
C56 C -0.5434(13) 0.3316(6) 0.1934(8) 0.161(8) Uani 1 1 d DU A .
H56A H -0.5600 0.3045 0.2215 0.241 Uiso 1 1 calc RD . .
H56B H -0.5109 0.3546 0.2280 0.241 Uiso 1 1 calc RD . .
H56C H -0.4975 0.3227 0.1579 0.241 Uiso 1 1 calc R . .
C57 C -0.7104(13) 0.3724(8) 0.1992(11) 0.155(7) Uani 1 1 d DU A .
H57A H -0.7401 0.3482 0.2269 0.232 Uiso 1 1 calc R . .
H57B H -0.7639 0.3887 0.1673 0.232 Uiso 1 1 calc R . .
H57C H -0.6739 0.3941 0.2343 0.232 Uiso 1 1 calc R . .
C58 C -0.6870(15) 0.3223(5) 0.0875(12) 0.166(8) Uani 1 1 d DU A .
H58A H -0.7146 0.2944 0.1071 0.249 Uiso 1 1 calc R . .
H58B H -0.6364 0.3140 0.0553 0.249 Uiso 1 1 calc RD . .
H58C H -0.7414 0.3397 0.0585 0.249 Uiso 1 1 calc R . .

loop_
_atom_site_aniso_label
_atom_site_aniso_U_11
_atom_site_aniso_U_22
_atom_site_aniso_U_33
_atom_site_aniso_U_23
_atom_site_aniso_U_13
_atom_site_aniso_U_12
Tb1 0.0303(2) 0.0183(2) 0.01501(19) 0.00079(15) 0.00370(15) 0.00559(16)
Tb2 0.0267(2) 0.0185(2) 0.0180(2) 0.00073(15) -0.00150(15) 0.00361(16)
Tb3 0.0273(2) 0.0197(2) 0.01540(19) -0.00057(15) -0.00256(15) 0.00243(16)
Co1 0.0364(7) 0.0213(6) 0.0168(6) -0.0030(4) 0.0007(5) 0.0018(5)
Co2 0.0198(5) 0.0160(5) 0.0143(5) 0.0001(4) 0.0013(4) 0.0008(4)
P1 0.0236(11) 0.0175(10) 0.0167(10) -0.0012(8) 0.0016(8) -0.0021(8)
P2 0.0196(10) 0.0193(10) 0.0169(10) 0.0014(8) 0.0011(8) 0.0024(8)
P3 0.0251(11) 0.0183(10) 0.0150(10) -0.0005(8) 0.0030(8) 0.0007(8)
O1 0.034(7) 0.024(5) 0.034(7) 0.004(5) 0.004(5) -0.002(5)
O2 0.033(6) 0.026(6) 0.028(6) -0.001(5) 0.013(5) -0.004(5)
O1' 0.047(8) 0.035(6) 0.049(7) 0.011(6) 0.014(6) 0.004(6)
O2' 0.039(7) 0.030(7) 0.047(8) -0.008(6) 0.002(6) 0.002(6)
O3 0.052(4) 0.042(4) 0.024(3) -0.007(3) 0.007(3) 0.016(3)
O4 0.044(4) 0.027(3) 0.028(3) -0.002(3) -0.002(3) 0.009(3)
O5 0.050(4) 0.038(4) 0.026(3) -0.006(3) -0.001(3) 0.018(3)
O6 0.049(4) 0.041(4) 0.027(3) 0.006(3) 0.005(3) 0.018(3)
O7 0.036(3) 0.028(3) 0.028(3) 0.004(3) -0.014(3) -0.001(3)
O8 0.041(4) 0.036(4) 0.023(3) -0.001(3) -0.012(3) 0.013(3)
O9 0.043(4) 0.070(5) 0.026(3) -0.003(3) 0.002(3) 0.012(4)
O10 0.050(4) 0.042(4) 0.053(5) 0.022(3) 0.005(4) 0.001(4)
O11 0.044(4) 0.028(3) 0.031(3) -0.004(3) -0.006(3) 0.001(3)
O12 0.029(3) 0.023(3) 0.021(3) -0.007(2) 0.000(2) -0.001(3)
O13 0.026(3) 0.016(3) 0.012(3) -0.001(2) 0.001(2) 0.002(2)
O14 0.025(3) 0.023(3) 0.016(3) 0.001(2) -0.002(2) 0.006(2)
O15 0.022(3) 0.021(3) 0.018(3) 0.003(2) 0.006(2) 0.002(2)
O16 0.027(3) 0.021(3) 0.015(3) 0.000(2) 0.001(2) 0.004(2)
O17 0.022(3) 0.022(3) 0.016(3) -0.003(2) 0.001(2) 0.003(2)
O18 0.035(3) 0.022(3) 0.015(3) -0.004(2) 0.001(2) 0.001(3)
O19 0.024(3) 0.028(3) 0.022(3) -0.003(2) 0.006(2) -0.001(2)
O20 0.029(3) 0.019(3) 0.019(3) 0.002(2) 0.005(2) 0.003(2)
O21 0.043(4) 0.036(3) 0.021(3) -0.007(3) -0.010(3) 0.003(3)
O22 0.031(3) 0.023(3) 0.022(3) 0.008(2) 0.009(3) 0.008(3)
O23 0.023(3) 0.020(3) 0.020(3) -0.005(2) -0.005(2) -0.001(2)
C1 0.039(4) 0.027(4) 0.040(5) 0.003(3) 0.011(3) 0.004(3)
C2 0.053(5) 0.031(4) 0.039(4) -0.004(3) -0.001(4) -0.006(4)
C3 0.075(10) 0.040(8) 0.060(9) 0.012(7) -0.003(8) -0.008(9)
C4 0.063(9) 0.044(9) 0.059(9) -0.017(7) 0.002(8) 0.001(8)
C5 0.055(7) 0.049(9) 0.049(9) -0.002(8) -0.005(7) -0.007(7)
C3' 0.055(8) 0.038(9) 0.048(8) 0.006(8) 0.001(7) -0.011(7)
C4' 0.062(9) 0.026(7) 0.052(9) -0.005(7) 0.001(8) -0.001(7)
C5' 0.063(10) 0.051(9) 0.044(7) -0.006(7) 0.002(7) -0.001(8)
C6 0.040(4) 0.031(4) 0.022(3) -0.003(3) 0.008(3) 0.005(3)
C7 0.050(5) 0.046(5) 0.031(4) -0.010(4) 0.012(4) 0.014(4)
C8 0.113(10) 0.040(5) 0.062(8) -0.001(5) 0.031(8) 0.027(6)
C9 0.064(7) 0.062(7) 0.032(5) -0.012(5) 0.010(5) 0.021(6)
C10 0.046(5) 0.111(10) 0.046(7) -0.012(7) 0.010(5) 0.017(6)
C11 0.045(4) 0.037(4) 0.031(4) 0.004(3) 0.006(3) 0.016(4)
C12 0.044(4) 0.045(5) 0.047(5) 0.004(4) 0.005(4) 0.015(4)
C13 0.047(10) 0.036(7) 0.062(12) -0.008(8) -0.002(9) 0.017(7)
C14 0.055(10) 0.060(12) 0.061(8) -0.008(8) 0.016(8) 0.021(10)
C15 0.048(8) 0.054(10) 0.056(10) 0.014(9) -0.002(8) 0.000(8)
C14' 0.047(10) 0.040(7) 0.050(12) -0.015(8) 0.001(8) 0.011(7)
C15' 0.043(9) 0.057(11) 0.057(10) -0.012(9) 0.013(8) 0.009(9)
C16 0.033(4) 0.030(4) 0.024(3) 0.007(3) -0.007(3) 0.004(3)
C17 0.032(4) 0.029(4) 0.037(4) 0.000(3) -0.012(3) 0.001(3)
C18 0.039(5) 0.038(5) 0.058(7) -0.002(5) -0.012(5) -0.007(4)
C19 0.043(11) 0.035(13) 0.026(6) -0.009(7) -0.024(6) -0.007(9)
C20 0.033(11) 0.037(8) 0.039(11) 0.006(9) -0.011(8) 0.013(8)
C19' 0.051(12) 0.032(13) 0.030(7) 0.011(8) -0.025(8) 0.006(9)
C20' 0.035(10) 0.035(9) 0.055(12) 0.002(10) -0.017(8) 0.011(9)
C21 0.041(4) 0.044(4) 0.029(4) 0.009(3) 0.005(3) 0.003(4)
C22 0.060(5) 0.046(5) 0.031(4) 0.009(4) 0.012(4) -0.001(4)
C23 0.063(12) 0.074(10) 0.049(10) 0.002(8) 0.025(9) 0.011(9)
C24 0.069(9) 0.048(11) 0.021(8) -0.001(8) 0.004(7) 0.004(8)
C25 0.065(11) 0.050(10) 0.062(11) 0.030(8) -0.004(9) -0.007(9)
C23' 0.076(13) 0.069(10) 0.045(9) -0.003(8) 0.021(10) 0.003(9)
C24' 0.068(9) 0.062(12) 0.024(9) 0.009(8) 0.002(8) 0.005(8)
C25' 0.058(9) 0.059(11) 0.054(10) 0.023(9) 0.008(8) -0.003(8)
C26 0.042(4) 0.031(4) 0.023(3) -0.006(3) -0.006(3) -0.001(3)
C27 0.047(4) 0.045(5) 0.026(4) -0.010(3) -0.012(3) 0.003(4)
C28 0.035(8) 0.048(8) 0.025(7) -0.009(7) 0.002(7) -0.015(8)
C29 0.087(12) 0.049(8) 0.034(10) 0.001(7) -0.017(9) 0.009(9)
C30 0.048(6) 0.055(8) 0.049(8) -0.018(7) -0.008(5) 0.009(6)
C29' 0.087(11) 0.059(11) 0.032(9) 0.007(8) -0.007(9) 0.014(10)
C30' 0.053(6) 0.065(9) 0.056(8) -0.021(7) -0.012(6) 0.010(7)
C31 0.027(4) 0.033(4) 0.034(4) 0.005(4) 0.006(3) 0.001(3)
C32 0.026(5) 0.045(5) 0.037(5) 0.000(5) 0.008(4) 0.001(4)
C33 0.024(4) 0.039(5) 0.036(4) 0.005(4) 0.008(4) 0.000(4)
C34 0.026(5) 0.044(6) 0.039(5) 0.002(5) 0.009(4) 0.002(4)
C35 0.029(5) 0.047(6) 0.041(5) -0.002(5) 0.008(4) 0.004(5)
C36 0.027(5) 0.049(6) 0.041(5) 0.001(5) 0.007(4) 0.005(4)
C37 0.027(5) 0.050(5) 0.039(6) 0.002(5) 0.005(5) 0.001(4)
C32' 0.025(5) 0.043(5) 0.037(5) 0.003(5) 0.007(4) -0.001(4)
C33' 0.024(4) 0.038(5) 0.036(4) 0.005(4) 0.008(4) 0.000(4)
C34' 0.025(5) 0.042(6) 0.039(4) 0.002(5) 0.008(4) 0.000(4)
C35' 0.024(5) 0.045(6) 0.040(5) -0.002(5) 0.010(4) 0.000(5)
C36' 0.026(5) 0.048(6) 0.042(5) 0.001(5) 0.006(4) 0.002(4)
C37' 0.025(5) 0.049(5) 0.038(5) 0.003(5) 0.007(4) -0.001(4)
C38 0.033(4) 0.029(4) 0.031(4) 0.007(3) 0.009(4) 0.000(3)
C39 0.044(6) 0.044(5) 0.035(5) 0.004(4) 0.017(6) 0.005(6)
C40 0.039(5) 0.037(5) 0.034(5) 0.007(4) 0.018(5) 0.001(5)
C41 0.040(5) 0.046(6) 0.040(6) 0.006(5) 0.016(6) 0.005(5)
C42 0.043(6) 0.052(6) 0.044(7) 0.006(6) 0.015(6) 0.010(5)
C43 0.048(7) 0.051(6) 0.044(7) 0.001(6) 0.016(6) 0.012(6)
C44 0.048(7) 0.049(6) 0.041(6) 0.001(5) 0.016(6) 0.009(7)
C39' 0.042(6) 0.043(5) 0.036(5) 0.004(4) 0.019(6) 0.005(6)
C40' 0.038(5) 0.038(5) 0.034(5) 0.007(4) 0.017(5) 0.001(4)
C41' 0.040(5) 0.044(6) 0.040(6) 0.008(5) 0.016(6) 0.007(5)
C42' 0.042(6) 0.052(6) 0.042(7) 0.007(6) 0.015(6) 0.009(5)
C43' 0.045(7) 0.052(6) 0.044(7) 0.002(6) 0.013(6) 0.012(6)
C44' 0.045(7) 0.049(6) 0.042(6) 0.001(5) 0.016(6) 0.009(6)
C45 0.027(4) 0.029(4) 0.035(5) -0.001(4) 0.008(3) -0.007(3)
C46 0.038(6) 0.047(7) 0.054(8) -0.001(6) -0.008(6) -0.016(5)
C47 0.028(6) 0.040(6) 0.049(6) -0.004(5) -0.001(5) -0.013(5)
C48 0.026(4) 0.037(5) 0.043(6) -0.004(5) 0.005(4) -0.009(4)
C49 0.030(5) 0.043(5) 0.045(7) -0.003(5) 0.001(5) -0.008(4)
C50 0.033(6) 0.046(6) 0.051(7) -0.004(6) -0.002(5) -0.013(5)
C51 0.037(6) 0.047(7) 0.052(8) -0.002(6) -0.005(6) -0.016(5)
C46' 0.034(6) 0.043(6) 0.053(7) 0.000(6) -0.006(6) -0.010(5)
C47' 0.028(6) 0.039(6) 0.048(7) -0.002(5) 0.001(5) -0.011(5)
C48' 0.025(4) 0.037(5) 0.044(6) -0.003(5) 0.004(4) -0.007(4)
C49' 0.029(5) 0.041(5) 0.050(7) -0.003(5) 0.001(5) -0.008(4)
C50' 0.035(5) 0.045(6) 0.048(7) 0.000(6) -0.002(5) -0.013(5)
C51' 0.038(6) 0.044(6) 0.052(8) 0.001(6) -0.008(6) -0.012(5)
C52 0.036(4) 0.035(4) 0.021(4) -0.003(3) 0.007(3) 0.005(3)
C53 0.074(6) 0.057(6) 0.065(6) 0.023(5) 0.024(5) -0.015(5)
N1 0.045(5) 0.025(4) 0.033(5) 0.005(3) 0.002(4) 0.005(4)
C54 0.049(6) 0.028(5) 0.037(5) 0.016(4) 0.006(5) -0.003(4)
C55 0.069(8) 0.039(6) 0.076(9) 0.019(6) 0.016(7) 0.017(6)
C56 0.167(14) 0.140(15) 0.166(16) 0.064(12) -0.013(11) 0.033(12)
C57 0.152(14) 0.174(16) 0.157(15) 0.015(12) 0.091(11) -0.013(12)
C58 0.189(16) 0.128(13) 0.173(15) -0.028(11) 0.001(12) -0.069(12)

loop_
_atom_type_symbol
_atom_type_description
_atom_type_scat_dispersion_real
_atom_type_scat_dispersion_imag
_atom_type_scat_source
C C 0.0033 0.0016 'International Tables Vol C Tables 4.2.6.8 and 6.1.1.4'
H H 0.0000 0.0000 'International Tables Vol C Tables 4.2.6.8 and 6.1.1.4'
O O 0.0106 0.0060 'International Tables Vol C Tables 4.2.6.8 and 6.1.1.4'
P P 0.1023 0.0942 'International Tables Vol C Tables 4.2.6.8 and 6.1.1.4'
Co Co 0.3494 0.9721 'International Tables Vol C Tables 4.2.6.8 and 6.1.1.4'
Tb Tb -0.1723 4.1537 'International Tables Vol C Tables 4.2.6.8 and 6.1.1.4'
N N 0.0061 0.0033 'International Tables Vol C Tables 4.2.6.8 and 6.1.1.4'

loop_
_geom_angle_atom_site_label_1
_geom_angle_atom_site_label_2
_geom_angle_atom_site_label_3
_geom_angle
_geom_angle_site_symmetry_1
_geom_angle_site_symmetry_3
O1 Tb1 O22 161.0(6) . 3_465
O1 Tb1 O3 110.6(6) . .
O22 Tb1 O3 86.2(3) 3_465 .
O1 Tb1 O16 84.7(5) . .
O22 Tb1 O16 85.8(2) 3_465 .
O3 Tb1 O16 145.9(2) . .
O1 Tb1 O1' 11.8(7) . .
O22 Tb1 O1' 160.1(7) 3_465 .
O3 Tb1 O1' 102.6(7) . .
O16 Tb1 O1' 95.9(6) . .
O1 Tb1 O5 79.8(6) . .
O22 Tb1 O5 113.7(3) 3_465 .
O3 Tb1 O5 76.8(2) . .
O16 Tb1 O5 76.2(2) . .
O1' Tb1 O5 85.9(7) . .
O1 Tb1 O13 79.7(6) . .
O22 Tb1 O13 82.5(2) 3_465 .
O3 Tb1 O13 131.6(2) . .
O16 Tb1 O13 79.92(19) . .
O1' Tb1 O13 78.3(7) . .
O5 Tb1 O13 149.7(2) . .
O1 Tb1 O12 92.2(5) . .
O22 Tb1 O12 83.9(2) 3_465 .
O3 Tb1 O12 74.0(2) . .
O16 Tb1 O12 137.7(2) . .
O1' Tb1 O12 81.5(6) . .
O5 Tb1 O12 144.7(2) . .
O13 Tb1 O12 58.09(18) . .
O1 Tb1 P1 84.4(6) . .
O22 Tb1 P1 83.18(16) 3_465 .
O3 Tb1 P1 103.17(19) . .
O16 Tb1 P1 108.69(15) . .
O1' Tb1 P1 77.5(6) . .
O5 Tb1 P1 163.0(2) . .
O13 Tb1 P1 28.83(13) . .
O12 Tb1 P1 29.29(14) . .
O6 Tb2 O7 89.6(3) . .
O6 Tb2 O2' 73.9(7) . .
O7 Tb2 O2' 143.9(7) . .
O6 Tb2 O9 146.8(3) . .
O7 Tb2 O9 79.1(3) . .
O2' Tb2 O9 97.2(6) . .
O6 Tb2 O20 130.4(2) . .
O7 Tb2 O20 134.9(2) . .
O2' Tb2 O20 76.4(7) . .
O9 Tb2 O20 75.3(2) . .
O6 Tb2 O2 79.9(6) . .
O7 Tb2 O2 139.1(6) . .
O2' Tb2 O2 9.2(8) . .
O9 Tb2 O2 88.5(5) . .
O20 Tb2 O2 76.7(7) . .
O6 Tb2 O14 112.2(2) . .
O7 Tb2 O14 70.6(2) . .
O2' Tb2 O14 145.3(7) . .
O9 Tb2 O14 93.4(3) . .
O20 Tb2 O14 74.6(2) . .
O2 Tb2 O14 149.7(6) . .
O6 Tb2 O16 70.0(2) . .
O7 Tb2 O16 105.9(2) . .
O2' Tb2 O16 98.4(6) . .
O9 Tb2 O16 143.1(2) . .
O20 Tb2 O16 76.17(19) . .
O2 Tb2 O16 107.2(5) . .
O14 Tb2 O16 56.41(18) . .
O6 Tb2 N1 70.7(3) . .
O7 Tb2 N1 71.2(3) . .
O2' Tb2 N1 73.0(7) . .
O9 Tb2 N1 76.1(3) . .
O20 Tb2 N1 134.6(2) . .
O2 Tb2 N1 68.0(6) . .
O14 Tb2 N1 141.7(2) . .
O16 Tb2 N1 140.6(2) . .
O6 Tb2 P2 92.31(19) . .
O7 Tb2 P2 89.23(17) . .
O2' Tb2 P2 122.6(6) . .
O9 Tb2 P2 118.3(2) . .
O20 Tb2 P2 71.75(15) . .
O2 Tb2 P2 130.2(5) . .
O14 Tb2 P2 28.10(13) . .
O16 Tb2 P2 28.39(14) . .
N1 Tb2 P2 153.7(2) . .
O10 Tb3 O23 162.1(3) . 3_465
O10 Tb3 O21 102.3(3) . .
O23 Tb3 O21 84.3(2) 3_465 .
O10 Tb3 O8 82.0(3) . .
O23 Tb3 O8 115.7(2) 3_465 .
O21 Tb3 O8 79.3(2) . .
O10 Tb3 O14 100.0(3) . .
O23 Tb3 O14 83.6(2) 3_465 .
O21 Tb3 O14 142.6(2) . .
O8 Tb3 O14 74.6(2) . .
O10 Tb3 O17 80.9(3) . .
O23 Tb3 O17 82.5(2) 3_465 .
O21 Tb3 O17 133.7(2) . .
O8 Tb3 O17 145.6(2) . .
O14 Tb3 O17 79.26(19) . .
O10 Tb3 O18 83.1(3) . .
O23 Tb3 O18 82.5(2) 3_465 .
O21 Tb3 O18 75.5(2) . .
O8 Tb3 O18 147.1(2) . .
O14 Tb3 O18 137.1(2) . .
O17 Tb3 O18 58.84(19) . .
O10 Tb3 P3 79.1(2) . .
O23 Tb3 P3 83.17(15) 3_465 .
O21 Tb3 P3 105.05(19) . .
O8 Tb3 P3 161.1(2) . .
O14 Tb3 P3 108.40(15) . .
O17 Tb3 P3 29.30(13) . .
O18 Tb3 P3 29.65(14) . .
O11 Co1 O4 98.5(3) 3_465 .
O11 Co1 O18 107.2(3) 3_465 3_465
O4 Co1 O18 118.2(3) . 3_465
O11 Co1 O12 121.6(3) 3_465 .
O4 Co1 O12 110.1(3) . .
O18 Co1 O12 102.3(2) 3_465 .
O15 Co2 O15 78.6(3) 3_465 .
O15 Co2 O17 97.6(2) 3_465 .
O15 Co2 O17 89.5(2) . .
O15 Co2 O13 92.5(2) 3_465 .
O15 Co2 O13 87.2(2) . .
O17 Co2 O13 168.5(2) . .
O15 Co2 O19 114.1(2) 3_465 .
O15 Co2 O19 167.3(2) . .
O17 Co2 O19 89.6(2) . .
O13 Co2 O19 91.2(2) . .
O15 Co2 O20 174.9(2) 3_465 .
O15 Co2 O20 106.2(2) . .
O17 Co2 O20 84.6(2) . .
O13 Co2 O20 85.8(2) . .
O19 Co2 O20 61.2(2) . .
O15 Co2 C52 144.4(3) 3_465 .
O15 Co2 C52 137.0(3) . .
O17 Co2 C52 86.7(3) . .
O13 Co2 C52 88.2(3) . .
O19 Co2 C52 30.4(3) . .
O20 Co2 C52 30.8(3) . .
O23 P1 O13 114.9(3) . .
O23 P1 O12 113.1(4) . .
O13 P1 O12 103.8(3) . .
O23 P1 C45 108.2(4) . .
O13 P1 C45 107.5(4) . .
O12 P1 C45 109.1(4) . .
O23 P1 Tb1 133.4(3) . .
O13 P1 Tb1 51.6(2) . .
O12 P1 Tb1 52.3(2) . .
C45 P1 Tb1 118.4(3) . .
O14 P2 O16 102.8(3) . .
O14 P2 O15 111.6(3) . .
O16 P2 O15 112.2(3) . .
O14 P2 C31 112.7(4) . .
O16 P2 C31 112.5(4) . .
O15 P2 C31 105.3(4) . .
O14 P2 Tb2 50.9(2) . .
O16 P2 Tb2 52.1(2) . .
O15 P2 Tb2 123.0(2) . .
C31 P2 Tb2 131.7(3) . .
O22 P3 O17 115.2(3) . .
O22 P3 O18 112.4(4) . .
O17 P3 O18 103.3(3) . .
O22 P3 C38 109.3(4) . .
O17 P3 C38 108.8(4) . .
O18 P3 C38 107.4(4) . .
O22 P3 Tb3 134.6(3) . .
O17 P3 Tb3 51.5(2) . .
O18 P3 Tb3 52.0(2) . .
C38 P3 Tb3 116.1(3) . .
C1 O1 Tb1 162.5(17) . .
C1 O2 Tb2 111.1(11) . .
C1 O1' Tb1 137.6(15) . .
C1 O2' Tb2 135.9(16) . .
C6 O3 Tb1 155.3(7) . .
C6 O4 Co1 118.6(6) . .
C11 O5 Tb1 134.5(6) . .
C11 O6 Tb2 149.8(6) . .
C16 O7 Tb2 140.0(6) . .
C16 O8 Tb3 141.4(6) . .
C21 O9 Tb2 144.1(7) . .
C21 O10 Tb3 137.3(7) . .
C26 O11 Co1 119.9(6) . 3_465
P1 O12 Co1 123.1(4) . .
P1 O12 Tb1 98.4(3) . .
Co1 O12 Tb1 108.3(3) . .
P1 O13 Co2 134.4(3) . .
P1 O13 Tb1 99.6(3) . .
Co2 O13 Tb1 126.0(3) . .
P2 O14 Tb3 135.4(3) . .
P2 O14 Tb2 101.0(3) . .
Tb3 O14 Tb2 116.6(2) . .
P2 O15 Co2 146.5(4) . 3_465
P2 O15 Co2 112.1(3) . .
Co2 O15 Co2 101.4(3) 3_465 .
P2 O16 Tb1 135.5(3) . .
P2 O16 Tb2 99.5(3) . .
Tb1 O16 Tb2 115.4(2) . .
P3 O17 Co2 134.7(4) . .
P3 O17 Tb3 99.2(3) . .
Co2 O17 Tb3 125.7(3) . .
P3 O18 Co1 124.6(4) . 3_465
P3 O18 Tb3 98.4(3) . .
Co1 O18 Tb3 110.6(3) 3_465 .
C52 O19 Co2 91.1(5) . .
C52 O20 Co2 87.3(5) . .
C52 O20 Tb2 145.8(6) . .
Co2 O20 Tb2 127.0(3) . .
C26 O21 Tb3 153.2(7) . .
P3 O22 Tb1 142.2(4) . 3_465
P1 O23 Tb3 142.4(4) . 3_465
O2' C1 O1 106.6(16) . .
O2' C1 O1' 126.7(17) . .
O1 C1 O1' 21.3(13) . .
O2' C1 O2 16.6(18) . .
O1 C1 O2 121.3(15) . .
O1' C1 O2 139.5(17) . .
O2' C1 C2 126.4(14) . .
O1 C1 C2 126.2(12) . .
O1' C1 C2 106.9(12) . .
O2 C1 C2 112.5(11) . .
C4' C2 C1 109.6(7) . .
C4' C2 C5 139.8(11) . .
C1 C2 C5 110.6(6) . .
C4' C2 C3' 109.9(7) . .
C1 C2 C3' 109.2(7) . .
C5 C2 C3' 54.6(9) . .
C4' C2 C3 54.9(10) . .
C1 C2 C3 109.4(7) . .
C5 C2 C3 109.2(7) . .
C3' C2 C3 58.1(9) . .
C4' C2 C5' 109.6(7) . .
C1 C2 C5' 109.2(7) . .
C5 C2 C5' 57.1(9) . .
C3' C2 C5' 109.3(7) . .
C3 C2 C5' 141.4(12) . .
C4' C2 C4 57.0(9) . .
C1 C2 C4 109.4(7) . .
C5 C2 C4 109.2(7) . .
C3' C2 C4 141.4(11) . .
C3 C2 C4 109.0(7) . .
C5' C2 C4 55.6(9) . .
C2 C3 H3A 109.5 . .
C2 C3 H3B 109.5 . .
H3A C3 H3B 109.5 . .
C2 C3 H3C 109.5 . .
H3A C3 H3C 109.5 . .
H3B C3 H3C 109.5 . .
C2 C4 H4A 109.5 . .
C2 C4 H4B 109.5 . .
H4A C4 H4B 109.5 . .
C2 C4 H4C 109.5 . .
H4A C4 H4C 109.5 . .
H4B C4 H4C 109.5 . .
C2 C5 H5A 109.5 . .
C2 C5 H5B 109.5 . .
H5A C5 H5B 109.5 . .
C2 C5 H5C 109.5 . .
H5A C5 H5C 109.5 . .
H5B C5 H5C 109.5 . .
C2 C3' H3'A 109.5 . .
C2 C3' H3'B 109.5 . .
H3'A C3' H3'B 109.5 . .
C2 C3' H3'C 109.5 . .
H3'A C3' H3'C 109.5 . .
H3'B C3' H3'C 109.5 . .
C2 C4' H4'A 109.5 . .
C2 C4' H4'B 109.5 . .
H4'A C4' H4'B 109.5 . .
C2 C4' H4'C 109.5 . .
H4'A C4' H4'C 109.5 . .
H4'B C4' H4'C 109.5 . .
C2 C5' H5'A 109.5 . .
C2 C5' H5'B 109.5 . .
H5'A C5' H5'B 109.5 . .
C2 C5' H5'C 109.5 . .
H5'A C5' H5'C 109.5 . .
H5'B C5' H5'C 109.5 . .
O3 C6 O4 123.9(9) . .
O3 C6 C7 116.7(9) . .
O4 C6 C7 119.4(9) . .
C10 C7 C8 112.5(12) . .
C10 C7 C9 109.6(11) . .
C8 C7 C9 109.6(11) . .
C10 C7 C6 107.8(10) . .
C8 C7 C6 107.2(10) . .
C9 C7 C6 110.1(9) . .
C7 C8 H8A 109.5 . .
C7 C8 H8B 109.5 . .
H8A C8 H8B 109.5 . .
C7 C8 H8C 109.5 . .
H8A C8 H8C 109.5 . .
H8B C8 H8C 109.5 . .
C7 C9 H9A 109.5 . .
C7 C9 H9B 109.5 . .
H9A C9 H9B 109.5 . .
C7 C9 H9C 109.5 . .
H9A C9 H9C 109.5 . .
H9B C9 H9C 109.5 . .
C7 C10 H10A 109.5 . .
C7 C10 H10B 109.5 . .
H10A C10 H10B 109.5 . .
C7 C10 H10C 109.5 . .
H10A C10 H10C 109.5 . .
H10B C10 H10C 109.5 . .
O5 C11 O6 123.3(8) . .
O5 C11 C12 123.3(7) . .
O6 C11 C12 113.2(7) . .
C14 C12 C15' 11(2) . .
C14 C12 C15 109.3(16) . .
C15' C12 C15 99.3(18) . .
C14 C12 C14' 100(2) . .
C15' C12 C14' 110.2(7) . .
C15 C12 C14' 119.6(17) . .
C14 C12 C13 110.2(8) . .
C15' C12 C13 119.8(17) . .
C15 C12 C13 110.1(8) . .
C14' C12 C13 11.4(19) . .
C14 C12 C13' 119.3(19) . .
C15' C12 C13' 109.9(7) . .
C15 C12 C13' 11.7(19) . .
C14' C12 C13' 110.0(7) . .
C13 C12 C13' 99.8(17) . .
C14 C12 C11 109.5(7) . .
C15' C12 C11 109.3(7) . .
C15 C12 C11 109.2(7) . .
C14' C12 C11 108.7(7) . .
C13 C12 C11 108.6(7) . .
C13' C12 C11 108.8(7) . .
C12 C13 H13A 109.5 . .
C12 C13 H13B 109.5 . .
H13A C13 H13B 109.5 . .
C12 C13 H13C 109.5 . .
H13A C13 H13C 109.5 . .
H13B C13 H13C 109.5 . .
C12 C14 H14A 109.5 . .
C12 C14 H14B 109.5 . .
H14A C14 H14B 109.5 . .
C12 C14 H14C 109.5 . .
H14A C14 H14C 109.5 . .
H14B C14 H14C 109.5 . .
C12 C15 H15A 109.5 . .
C12 C15 H15B 109.5 . .
H15A C15 H15B 109.5 . .
C12 C15 H15C 109.5 . .
H15A C15 H15C 109.5 . .
H15B C15 H15C 109.5 . .
C12 C13' H13D 109.5 . .
C12 C13' H13E 109.5 . .
H13D C13' H13E 109.5 . .
C12 C13' H13F 109.5 . .
H13D C13' H13F 109.5 . .
H13E C13' H13F 109.5 . .
C12 C14' H14D 109.5 . .
C12 C14' H14E 109.5 . .
H14D C14' H14E 109.5 . .
C12 C14' H14F 109.5 . .
H14D C14' H14F 109.5 . .
H14E C14' H14F 109.5 . .
C12 C15' H15D 109.5 . .
C12 C15' H15E 109.5 . .
H15D C15' H15E 109.5 . .
C12 C15' H15F 109.5 . .
H15D C15' H15F 109.5 . .
H15E C15' H15F 109.5 . .
O8 C16 O7 125.1(9) . .
O8 C16 C17 117.0(8) . .
O7 C16 C17 117.7(8) . .
C18 C17 C19 104.8(15) . .
C18 C17 C20 114.1(18) . .
C19 C17 C20 108(2) . .
C18 C17 C20' 102.3(17) . .
C19 C17 C20' 119(3) . .
C20 C17 C20' 14(3) . .
C18 C17 C19' 116.5(17) . .
C19 C17 C19' 12(2) . .
C20 C17 C19' 100(2) . .
C20' C17 C19' 113(2) . .
C18 C17 C16 110.0(8) . .
C19 C17 C16 109(2) . .
C20 C17 C16 111(2) . .
C20' C17 C16 110(2) . .
C19' C17 C16 104.4(19) . .
C17 C18 H18A 109.5 . .
C17 C18 H18B 109.5 . .
H18A C18 H18B 109.5 . .
C17 C18 H18C 109.5 . .
H18A C18 H18C 109.5 . .
H18B C18 H18C 109.5 . .
C17 C19 H19A 109.5 . .
C17 C19 H19B 109.5 . .
H19A C19 H19B 109.5 . .
C17 C19 H19C 109.5 . .
H19A C19 H19C 109.5 . .
H19B C19 H19C 109.5 . .
C17 C20 H20A 109.5 . .
C17 C20 H20B 109.5 . .
H20A C20 H20B 109.5 . .
C17 C20 H20C 109.5 . .
H20A C20 H20C 109.5 . .
H20B C20 H20C 109.5 . .
C17 C19' H19D 109.5 . .
C17 C19' H19E 109.5 . .
H19D C19' H19E 109.5 . .
C17 C19' H19F 109.5 . .
H19D C19' H19F 109.5 . .
H19E C19' H19F 109.5 . .
C17 C20' H20D 109.5 . .
C17 C20' H20E 109.5 . .
H20D C20' H20E 109.5 . .
C17 C20' H20F 109.5 . .
H20D C20' H20F 109.5 . .
H20E C20' H20F 109.5 . .
O10 C21 O9 123.6(9) . .
O10 C21 C22 119.3(8) . .
O9 C21 C22 116.9(8) . .
C24 C22 C23 110.3(7) . .
C24 C22 C21 109.1(6) . .
C23 C22 C21 109.7(7) . .
C24 C22 C25' 123.3(13) . .
C23 C22 C25' 93.4(12) . .
C21 C22 C25' 109.7(6) . .
C24 C22 C23' 94.4(12) . .
C23 C22 C23' 17.9(13) . .
C21 C22 C23' 109.4(7) . .
C25' C22 C23' 109.5(7) . .
C24 C22 C24' 16.8(13) . .
C23 C22 C24' 124.2(12) . .
C21 C22 C24' 108.8(6) . .
C25' C22 C24' 109.7(7) . .
C23' C22 C24' 109.7(7) . .
C24 C22 C25 109.6(6) . .
C23 C22 C25 109.4(7) . .
C21 C22 C25 108.7(6) . .
C25' C22 C25 17.3(13) . .
C23' C22 C25 124.3(12) . .
C24' C22 C25 94.5(12) . .
C22 C23 H23A 109.5 . .
C22 C23 H23B 109.5 . .
H23A C23 H23B 109.5 . .
C22 C23 H23C 109.5 . .
H23A C23 H23C 109.5 . .
H23B C23 H23C 109.5 . .
C22 C24 H24A 109.5 . .
C22 C24 H24B 109.5 . .
H24A C24 H24B 109.5 . .
C22 C24 H24C 109.5 . .
H24A C24 H24C 109.5 . .
H24B C24 H24C 109.5 . .
C22 C25 H25A 109.5 . .
C22 C25 H25B 109.5 . .
H25A C25 H25B 109.5 . .
C22 C25 H25C 109.5 . .
H25A C25 H25C 109.5 . .
H25B C25 H25C 109.5 . .
C22 C23' H23D 109.5 . .
C22 C23' H23E 109.5 . .
H23D C23' H23E 109.5 . .
C22 C23' H23F 109.5 . .
H23D C23' H23F 109.5 . .
H23E C23' H23F 109.5 . .
C22 C24' H24D 109.5 . .
C22 C24' H24E 109.5 . .
H24D C24' H24E 109.5 . .
C22 C24' H24F 109.5 . .
H24D C24' H24F 109.5 . .
H24E C24' H24F 109.5 . .
C22 C25' H25D 109.5 . .
C22 C25' H25E 109.5 . .
H25D C25' H25E 109.5 . .
C22 C25' H25F 109.5 . .
H25D C25' H25F 109.5 . .
H25E C25' H25F 109.5 . .
O11 C26 O21 124.5(9) . .
O11 C26 C27 119.8(7) . .
O21 C26 C27 115.7(7) . .
C29 C27 C28 110.2(7) . .
C29 C27 C30' 89.2(11) . .
C28 C27 C30' 124.9(10) . .
C29 C27 C28' 125.9(11) . .
C28 C27 C28' 19.3(9) . .
C30' C27 C28' 110.0(7) . .
C29 C27 C29' 21.8(10) . .
C28 C27 C29' 91.3(10) . .
C30' C27 C29' 109.4(7) . .
C28' C27 C29' 109.1(7) . .
C29 C27 C30 109.2(7) . .
C28 C27 C30 109.0(7) . .
C30' C27 C30 21.4(10) . .
C28' C27 C30 91.7(10) . .
C29' C27 C30 127.7(11) . .
C29 C27 C26 109.8(7) . .
C28 C27 C26 110.4(7) . .
C30' C27 C26 110.1(7) . .
C28' C27 C26 109.7(7) . .
C29' C27 C26 108.6(7) . .
C30 C27 C26 108.3(7) . .
C27 C28 H28A 109.5 . .
C27 C28 H28B 109.5 . .
H28A C28 H28B 109.5 . .
C27 C28 H28C 109.5 . .
H28A C28 H28C 109.5 . .
H28B C28 H28C 109.5 . .
C27 C29 H29A 109.5 . .
C27 C29 H29B 109.5 . .
H29A C29 H29B 109.5 . .
C27 C29 H29C 109.5 . .
H29A C29 H29C 109.5 . .
H29B C29 H29C 109.5 . .
C27 C30 H30A 109.5 . .
C27 C30 H30B 109.5 . .
H30A C30 H30B 109.5 . .
C27 C30 H30C 109.5 . .
H30A C30 H30C 109.5 . .
H30B C30 H30C 109.5 . .
C27 C28' H28D 109.5 . .
C27 C28' H28E 109.5 . .
H28D C28' H28E 109.5 . .
C27 C28' H28F 109.5 . .
H28D C28' H28F 109.5 . .
H28E C28' H28F 109.5 . .
C27 C29' H29D 109.5 . .
C27 C29' H29E 109.5 . .
H29D C29' H29E 109.5 . .
C27 C29' H29F 109.5 . .
H29D C29' H29F 109.5 . .
H29E C29' H29F 109.5 . .
C27 C30' H30D 109.5 . .
C27 C30' H30E 109.5 . .
H30D C30' H30E 109.5 . .
C27 C30' H30F 109.5 . .
H30D C30' H30F 109.5 . .
H30E C30' H30F 109.5 . .
C33' C31 C33 2(2) . .
C33' C31 P2 118.9(11) . .
C33 C31 P2 118.9(11) . .
C33' C31 H31A 109.0 . .
C33 C31 H31A 107.6 . .
P2 C31 H31A 107.6 . .
C33' C31 H31B 106.2 . .
C33 C31 H31B 107.6 . .
P2 C31 H31B 107.6 . .
H31A C31 H31B 107.0 . .
C33 C32 C37 120.0 . .
C33 C32 H32A 120.0 . .
C37 C32 H32A 120.0 . .
C32 C33 C34 120.0 . .
C32 C33 C31 121.1(17) . .
C34 C33 C31 118.9(17) . .
C35 C34 C33 120.0 . .
C35 C34 H34A 120.0 . .
C33 C34 H34A 120.0 . .
C34 C35 C36 120.0 . .
C34 C35 H35A 120.0 . .
C36 C35 H35A 120.0 . .
C37 C36 C35 120.0 . .
C37 C36 H36A 120.0 . .
C35 C36 H36A 120.0 . .
C36 C37 C32 120.0 . .
C36 C37 H37A 120.0 . .
C32 C37 H37A 120.0 . .
C33' C32' C37' 120.0 . .
C33' C32' H32B 120.0 . .
C37' C32' H32B 120.0 . .
C34' C33' C32' 120.0 . .
C34' C33' C31 120.3(17) . .
C32' C33' C31 119.5(17) . .
C33' C34' C35' 120.0 . .
C33' C34' H34B 120.0 . .
C35' C34' H34B 120.0 . .
C34' C35' C36' 120.0 . .
C34' C35' H35B 120.0 . .
C36' C35' H35B 120.0 . .
C37' C36' C35' 120.0 . .
C37' C36' H36B 120.0 . .
C35' C36' H36B 120.0 . .
C36' C37' C32' 120.0 . .
C36' C37' H37B 120.0 . .
C32' C37' H37B 120.0 . .
C40 C38 C40' 7(2) . .
C40 C38 P3 113.8(13) . .
C40' C38 P3 113.5(13) . .
C40 C38 H38A 108.8 . .
C40' C38 H38A 102.7 . .
P3 C38 H38A 108.8 . .
C40 C38 H38B 108.8 . .
C40' C38 H38B 114.9 . .
P3 C38 H38B 108.8 . .
H38A C38 H38B 107.7 . .
C40 C39 C44 120.0 . .
C40 C39 H39A 120.0 . .
C44 C39 H39A 120.0 . .
C41 C40 C39 120.0 . .
C41 C40 C38 119.2(17) . .
C39 C40 C38 120.7(17) . .
C40 C41 C42 120.0 . .
C40 C41 H41A 120.0 . .
C42 C41 H41A 120.0 . .
C41 C42 C43 120.0 . .
C41 C42 H42A 120.0 . .
C43 C42 H42A 120.0 . .
C42 C43 C44 120.0 . .
C42 C43 H43A 120.0 . .
C44 C43 H43A 120.0 . .
C43 C44 C39 120.0 . .
C43 C44 H44A 120.0 . .
C39 C44 H44A 120.0 . .
C40' C39' C44' 120.0 . .
C40' C39' H39B 120.0 . .
C44' C39' H39B 120.0 . .
C41' C40' C39' 120.0 . .
C41' C40' C38 120.5(16) . .
C39' C40' C38 119.5(16) . .
C40' C41' C42' 120.0 . .
C40' C41' H41B 120.0 . .
C42' C41' H41B 120.0 . .
C43' C42' C41' 120.0 . .
C43' C42' H42B 120.0 . .
C41' C42' H42B 120.0 . .
C42' C43' C44' 120.0 . .
C42' C43' H43B 120.0 . .
C44' C43' H43B 120.0 . .
C43' C44' C39' 120.0 . .
C43' C44' H44B 120.0 . .
C39' C44' H44B 120.0 . .
C48' C45 C48 9.5(14) . .
C48' C45 P1 120.2(10) . .
C48 C45 P1 113.6(9) . .
C48' C45 H45A 99.7 . .
C48 C45 H45A 108.8 . .
P1 C45 H45A 108.8 . .
C48' C45 H45B 110.7 . .
C48 C45 H45B 108.8 . .
P1 C45 H45B 108.8 . .
H45A C45 H45B 107.7 . .
C47 C46 C51 120.0 . .
C47 C46 H46A 120.0 . .
C51 C46 H46A 120.0 . .
C46 C47 C48 120.0 . .
C46 C47 H47A 120.0 . .
C48 C47 H47A 120.0 . .
C49 C48 C47 120.0 . .
C49 C48 C45 123.7(11) . .
C47 C48 C45 116.2(11) . .
C48 C49 C50 120.0 . .
C48 C49 H49A 120.0 . .
C50 C49 H49A 120.0 . .
C51 C50 C49 120.0 . .
C51 C50 H50A 120.0 . .
C49 C50 H50A 120.0 . .
C50 C51 C46 120.0 . .
C50 C51 H51A 120.0 . .
C46 C51 H51A 120.0 . .
C47' C46' C51' 120.0 . .
C47' C46' H46B 120.0 . .
C51' C46' H46B 120.0 . .
C46' C47' C48' 120.0 . .
C46' C47' H47B 120.0 . .
C48' C47' H47B 120.0 . .
C49' C48' C47' 120.0 . .
C49' C48' C45 119.7(12) . .
C47' C48' C45 120.3(12) . .
C48' C49' C50' 120.0 . .
C48' C49' H49B 120.0 . .
C50' C49' H49B 120.0 . .
C49' C50' C51' 120.0 . .
C49' C50' H50B 120.0 . .
C51' C50' H50B 120.0 . .
C50' C51' C46' 120.0 . .
C50' C51' H51B 120.0 . .
C46' C51' H51B 120.0 . .
O19 C52 O20 120.5(8) . .
O19 C52 C53 119.3(8) . .
O20 C52 C53 120.3(8) . .
O19 C52 Co2 58.5(4) . .
O20 C52 Co2 61.9(4) . .
C53 C52 Co2 177.3(6) . .
C57 C53 C52 103.3(8) . .
C57 C53 C58 115.2(7) . .
C52 C53 C58 103.0(8) . .
C57 C53 C56 115.5(7) . .
C52 C53 C56 102.5(8) . .
C58 C53 C56 114.7(7) . .
C54 N1 Tb2 158.2(9) . .
N1 C54 C55 179.6(14) . .
C54 C55 H55A 109.5 . .
C54 C55 H55B 109.5 . .
H55A C55 H55B 109.5 . .
C54 C55 H55C 109.5 . .
H55A C55 H55C 109.5 . .
H55B C55 H55C 109.5 . .
C53 C56 H56A 109.5 . .
C53 C56 H56B 109.5 . .
H56A C56 H56B 109.5 . .
C53 C56 H56C 109.5 . .
H56A C56 H56C 109.5 . .
H56B C56 H56C 109.5 . .
C53 C57 H57A 109.5 . .
C53 C57 H57B 109.5 . .
H57A C57 H57B 109.5 . .
C53 C57 H57C 109.5 . .
H57A C57 H57C 109.5 . .
H57B C57 H57C 109.5 . .
C53 C58 H58A 109.5 . .
C53 C58 H58B 109.5 . .
H58A C58 H58B 109.5 . .
C53 C58 H58C 109.5 . .
H58A C58 H58C 109.5 . .
H58B C58 H58C 109.5 . .

loop_
_geom_bond_atom_site_label_1
_geom_bond_atom_site_label_2
_geom_bond_distance
_geom_bond_site_symmetry_2
Tb1 O1 2.20(2) .
Tb1 O22 2.262(6) 3_465
Tb1 O3 2.275(7) .
Tb1 O16 2.286(6) .
Tb1 O1' 2.31(3) .
Tb1 O5 2.325(7) .
Tb1 O13 2.486(6) .
Tb1 O12 2.500(6) .
Tb1 P1 3.127(2) .
Tb2 O6 2.265(7) .
Tb2 O7 2.301(6) .
Tb2 O2' 2.30(3) .
Tb2 O9 2.331(8) .
Tb2 O20 2.406(6) .
Tb2 O2 2.48(3) .
Tb2 O14 2.509(6) .
Tb2 O16 2.541(6) .
Tb2 N1 2.579(8) .
Tb2 P2 3.175(2) .
Tb3 O10 2.269(8) .
Tb3 O23 2.270(6) 3_465
Tb3 O21 2.277(6) .
Tb3 O8 2.298(7) .
Tb3 O14 2.304(6) .
Tb3 O17 2.459(6) .
Tb3 O18 2.469(6) .
Tb3 P3 3.101(2) .
Co1 O11 1.960(7) 3_465
Co1 O4 1.969(7) .
Co1 O18 1.983(6) 3_465
Co1 O12 1.999(6) .
Co2 O15 2.033(6) 3_465
Co2 O15 2.074(6) .
Co2 O17 2.084(6) .
Co2 O13 2.086(5) .
Co2 O19 2.112(6) .
Co2 O20 2.187(6) .
Co2 C52 2.476(9) .
P1 O23 1.513(6) .
P1 O13 1.529(6) .
P1 O12 1.547(6) .
P1 C45 1.794(9) .
P2 O14 1.523(6) .
P2 O16 1.530(6) .
P2 O15 1.534(6) .
P2 C31 1.791(10) .
P3 O22 1.505(6) .
P3 O17 1.537(6) .
P3 O18 1.550(6) .
P3 C38 1.791(9) .
O1 C1 1.22(2) .
O2 C1 1.37(3) .
O1' C1 1.31(3) .
O2' C1 1.15(3) .
O3 C6 1.239(11) .
O4 C6 1.252(12) .
O5 C11 1.246(11) .
O6 C11 1.250(11) .
O7 C16 1.261(12) .
O8 C16 1.246(12) .
O9 C21 1.249(12) .
O10 C21 1.245(12) .
O11 C26 1.235(11) .
O11 Co1 1.960(7) 3_465
O15 Co2 2.033(6) 3_465
O18 Co1 1.983(6) 3_465
O19 C52 1.251(11) .
O20 C52 1.270(11) .
O21 C26 1.269(11) .
O22 Tb1 2.262(6) 3_465
O23 Tb3 2.270(6) 3_465
C1 C2 1.510(8) .
C2 C4' 1.509(9) .
C2 C5 1.511(10) .
C2 C3' 1.513(9) .
C2 C3 1.517(8) .
C2 C5' 1.517(9) .
C2 C4 1.518(10) .
C3 H3A 0.9800 .
C3 H3B 0.9800 .
C3 H3C 0.9800 .
C4 H4A 0.9800 .
C4 H4B 0.9800 .
C4 H4C 0.9800 .
C5 H5A 0.9800 .
C5 H5B 0.9800 .
C5 H5C 0.9800 .
C3' H3'A 0.9800 .
C3' H3'B 0.9800 .
C3' H3'C 0.9800 .
C4' H4'A 0.9800 .
C4' H4'B 0.9800 .
C4' H4'C 0.9800 .
C5' H5'A 0.9800 .
C5' H5'B 0.9800 .
C5' H5'C 0.9800 .
C6 C7 1.531(14) .
C7 C10 1.504(18) .
C7 C8 1.516(18) .
C7 C9 1.518(15) .
C8 H8A 0.9800 .
C8 H8B 0.9800 .
C8 H8C 0.9800 .
C9 H9A 0.9800 .
C9 H9B 0.9800 .
C9 H9C 0.9800 .
C10 H10A 0.9800 .
C10 H10B 0.9800 .
C10 H10C 0.9800 .
C11 C12 1.526(8) .
C12 C14 1.519(9) .
C12 C15' 1.522(9) .
C12 C15 1.522(9) .
C12 C14' 1.523(7) .
C12 C13 1.524(7) .
C12 C13' 1.526(9) .
C13 H13A 0.9800 .
C13 H13B 0.9800 .
C13 H13C 0.9800 .
C14 H14A 0.9800 .
C14 H14B 0.9800 .
C14 H14C 0.9800 .
C15 H15A 0.9800 .
C15 H15B 0.9800 .
C15 H15C 0.9800 .
C13' H13D 0.9800 .
C13' H13E 0.9800 .
C13' H13F 0.9800 .
C14' H14D 0.9800 .
C14' H14E 0.9800 .
C14' H14F 0.9800 .
C15' H15D 0.9800 .
C15' H15E 0.9800 .
C15' H15F 0.9800 .
C16 C17 1.536(13) .
C17 C18 1.531(9) .
C17 C19 1.535(10) .
C17 C20 1.535(10) .
C17 C20' 1.535(10) .
C17 C19' 1.535(10) .
C18 H18A 0.9800 .
C18 H18B 0.9800 .
C18 H18C 0.9800 .
C19 H19A 0.9800 .
C19 H19B 0.9800 .
C19 H19C 0.9800 .
C20 H20A 0.9800 .
C20 H20B 0.9800 .
C20 H20C 0.9800 .
C19' H19D 0.9800 .
C19' H19E 0.9800 .
C19' H19F 0.9800 .
C20' H20D 0.9800 .
C20' H20E 0.9800 .
C20' H20F 0.9800 .
C21 C22 1.524(8) .
C22 C24 1.524(7) .
C22 C23 1.524(7) .
C22 C25' 1.526(6) .
C22 C23' 1.529(8) .
C22 C24' 1.529(8) .
C22 C25 1.534(8) .
C23 H23A 0.9800 .
C23 H23B 0.9800 .
C23 H23C 0.9800 .
C24 H24A 0.9800 .
C24 H24B 0.9800 .
C24 H24C 0.9800 .
C25 H25A 0.9800 .
C25 H25B 0.9800 .
C25 H25C 0.9800 .
C23' H23D 0.9800 .
C23' H23E 0.9800 .
C23' H23F 0.9800 .
C24' H24D 0.9800 .
C24' H24E 0.9800 .
C24' H24F 0.9800 .
C25' H25D 0.9800 .
C25' H25E 0.9800 .
C25' H25F 0.9800 .
C26 C27 1.537(13) .
C27 C29 1.512(9) .
C27 C28 1.513(9) .
C27 C30' 1.513(7) .
C27 C28' 1.517(9) .
C27 C29' 1.525(9) .
C27 C30 1.527(7) .
C28 H28A 0.9800 .
C28 H28B 0.9800 .
C28 H28C 0.9800 .
C29 H29A 0.9800 .
C29 H29B 0.9800 .
C29 H29C 0.9800 .
C30 H30A 0.9800 .
C30 H30B 0.9800 .
C30 H30C 0.9800 .
C28' H28D 0.9800 .
C28' H28E 0.9800 .
C28' H28F 0.9800 .
C29' H29D 0.9800 .
C29' H29E 0.9800 .
C29' H29F 0.9800 .
C30' H30D 0.9800 .
C30' H30E 0.9800 .
C30' H30F 0.9800 .
C31 C33' 1.50(2) .
C31 C33 1.51(2) .
C31 H31A 0.9900 .
C31 H31B 0.9900 .
C32 C33 1.3900 .
C32 C37 1.3900 .
C32 H32A 0.9500 .
C33 C34 1.3900 .
C34 C35 1.3900 .
C34 H34A 0.9500 .
C35 C36 1.3900 .
C35 H35A 0.9500 .
C36 C37 1.3900 .
C36 H36A 0.9500 .
C37 H37A 0.9500 .
C32' C33' 1.3900 .
C32' C37' 1.3900 .
C32' H32B 0.9500 .
C33' C34' 1.3900 .
C34' C35' 1.3900 .
C34' H34B 0.9500 .
C35' C36' 1.3900 .
C35' H35B 0.9500 .
C36' C37' 1.3900 .
C36' H36B 0.9500 .
C37' H37B 0.9500 .
C38 C40 1.50(2) .
C38 C40' 1.55(2) .
C38 H38A 0.9900 .
C38 H38B 0.9900 .
C39 C40 1.3900 .
C39 C44 1.3900 .
C39 H39A 0.9500 .
C40 C41 1.3900 .
C41 C42 1.3900 .
C41 H41A 0.9500 .
C42 C43 1.3900 .
C42 H42A 0.9500 .
C43 C44 1.3900 .
C43 H43A 0.9500 .
C44 H44A 0.9500 .
C39' C40' 1.3900 .
C39' C44' 1.3900 .
C39' H39B 0.9500 .
C40' C41' 1.3900 .
C41' C42' 1.3900 .
C41' H41B 0.9500 .
C42' C43' 1.3900 .
C42' H42B 0.9500 .
C43' C44' 1.3900 .
C43' H43B 0.9500 .
C44' H44B 0.9500 .
C45 C48' 1.446(17) .
C45 C48 1.600(17) .
C45 H45A 0.9900 .
C45 H45B 0.9900 .
C46 C47 1.3900 .
C46 C51 1.3900 .
C46 H46A 0.9500 .
C47 C48 1.3900 .
C47 H47A 0.9500 .
C48 C49 1.3900 .
C49 C50 1.3900 .
C49 H49A 0.9500 .
C50 C51 1.3900 .
C50 H50A 0.9500 .
C51 H51A 0.9500 .
C46' C47' 1.3900 .
C46' C51' 1.3900 .
C46' H46B 0.9500 .
C47' C48' 1.3900 .
C47' H47B 0.9500 .
C48' C49' 1.3900 .
C49' C50' 1.3900 .
C49' H49B 0.9500 .
C50' C51' 1.3900 .
C50' H50B 0.9500 .
C51' H51B 0.9500 .
C52 C53 1.509(8) .
C53 C57 1.502(11) .
C53 C58 1.509(11) .
C53 C56 1.511(8) .
N1 C54 1.124(13) .
C54 C55 1.463(16) .
C55 H55A 0.9800 .
C55 H55B 0.9800 .
C55 H55C 0.9800 .
C56 H56A 0.9800 .
C56 H56B 0.9800 .
C56 H56C 0.9800 .
C57 H57A 0.9800 .
C57 H57B 0.9800 .
C57 H57C 0.9800 .
C58 H58A 0.9800 .
C58 H58B 0.9800 .
C58 H58C 0.9800 .
